data_4323916
loop_
_publ_author_name
'Mark R. Mason'
'R. Mark Matthews'
'Mark S. Mashuta'
'John F. Richardson'

_publ_contact_author
;
Mark R. Mason
Department of Chemistry and Center for Chemical Catalysis
University of Louisville
Louisville
KY 40292
USA
;
_publ_contact_author_email ' MRMASO01@homer.lousiville.edu '
_publ_contact_author_fax (502)852-8149
_publ_contact_author_phone '(502)852-6612 '
_publ_section_title
;
 Organic-Soluble Cyclic and Cage Alkylaluminophosphates: X-ray Crystal
 Structure of [(tBu)2Al(\m2-O)2P(OSiMe3)2]2
;
_journal_name_full 'Inorganic Chemistry'
_journal_page_first 5756
_journal_page_last 5757
_journal_paper_doi 10.1021/ic960619v
_journal_volume 35
_journal_year 1996
_chemical_formula_moiety 'C28 H72 Al2 O8 P2 Si4 '
_chemical_formula_sum 'C28 H72 Al2 O8 P2 Si4'
_chemical_formula_weight 765.12
_space_group_IT_number 15
_symmetry_cell_setting monoclinic
_symmetry_Int_Tables_number 15
_symmetry_space_group_name_Hall '-C 2yc'
_symmetry_space_group_name_H-M 'C 1 2/c 1'
_audit_creation_date 'Wed Jun 12 03:18:35 1996'
_audit_creation_method 'from TEXRAY.INF file'
_cell_angle_alpha 90
_cell_angle_beta 118.26(6)
_cell_angle_gamma 90
_cell_formula_units_Z 4
_cell_length_a 21.040(12)
_cell_length_b 12.778(9)
_cell_length_c 20.298(13)
_cell_measurement_reflns_used 25
_cell_measurement_temperature 296(2)
_cell_measurement_theta_max 36.0
_cell_measurement_theta_min 30.0
_cell_volume 4807(6)
_computing_cell_refinement 'Enraf Nonius Diffractometer Control'
_computing_data_collection 'Enraf Nonius Diffractometer Control'
_computing_data_reduction teXsan
_computing_publication_material teXsan
_computing_structure_refinement teXsan
_computing_structure_solution SIR92
_diffrn_ambient_temperature 296(2)
_diffrn_measurement_device CAD4
_diffrn_measurement_method '\w/2\q scans'
_diffrn_orient_matrix_UB_11 0.03040
_diffrn_orient_matrix_UB_12 0.05133
_diffrn_orient_matrix_UB_13 0.03968
_diffrn_orient_matrix_UB_21 0.02419
_diffrn_orient_matrix_UB_22 -0.05895
_diffrn_orient_matrix_UB_23 0.03555
_diffrn_orient_matrix_UB_31 0.03745
_diffrn_orient_matrix_UB_32 -0.00375
_diffrn_orient_matrix_UB_33 -0.01701
_diffrn_radiation_monochromator graphite
_diffrn_radiation_source 'X-ray tube'
_diffrn_radiation_type MoK\a
_diffrn_radiation_wavelength 0.7107
_diffrn_reflns_av_R_equivalents 0.038
_diffrn_reflns_limit_h_max 25
_diffrn_reflns_limit_h_min 0
_diffrn_reflns_limit_k_max 0
_diffrn_reflns_limit_k_min -15
_diffrn_reflns_limit_l_max 24
_diffrn_reflns_limit_l_min -24
_diffrn_reflns_number 4564
_diffrn_reflns_theta_max 24.97
_diffrn_standards_decay_% -13.6
_diffrn_standards_interval_time 60
_diffrn_standards_number 3
_exptl_absorpt_coefficient_mu 2.62
_exptl_absorpt_correction_T_max 1.000
_exptl_absorpt_correction_T_min 0.886
_exptl_absorpt_correction_type psi-scan
_exptl_crystal_colour colorless
_exptl_crystal_density_diffrn 1.057
_exptl_crystal_description block
_exptl_crystal_F_000 1664.00
_exptl_crystal_size_max 0.50
_exptl_crystal_size_mid 0.39
_exptl_crystal_size_min 0.33
_refine_diff_density_max 0.36
_refine_diff_density_min -0.24
_refine_ls_goodness_of_fit_obs 1.712
_refine_ls_matrix_type full
_refine_ls_number_parameters 199
_refine_ls_number_reflns 2007
_refine_ls_number_restraints 0
_refine_ls_R_factor_obs 0.054
_refine_ls_shift/esd_max 0.0180
_refine_ls_structure_factor_coef F
_refine_ls_weighting_details w=1/\s^2^(F)
_refine_ls_weighting_scheme calc
_refine_ls_wR_factor_obs 0.055
_reflns_number_observed 2007
_reflns_number_total 4490
_reflns_observed_criterion I>3\s(I)
_cod_data_source_file ic960619v.cif
_cod_data_source_block COMPOUND#1
_cod_depositor_comments
;
The following automatic conversions were performed:

'_refine_ls_weighting_scheme' value 'w=1/\s^2^(F)' was changed to
'calc'. New tag '_refine_ls_weighting_details' was created. The value
of the new tag was set to 'w=1/\s^2^(F)'.

Automatic conversion script
Id: cif_fix_values 3143 2015-03-26 13:38:13Z robertas 
;
_cod_original_cell_volume 4806(5)
_cod_original_sg_symbol_H-M 'C 2/c '
_cod_original_formula_sum 'C28 H72 Al2 O8 P2 Si4 '
_cod_database_code 4323916

loop_
_symmetry_equiv_pos_as_xyz
'   +x,   +y,   +z'
'1/2+x,1/2+y,   +z'
'   -x,   +y,1/2-z'
1/2-x,1/2+y,1/2-z
'   -x,   -y,   -z'
'1/2-x,1/2-y,   -z'
'   +x,   -y,1/2+z'
1/2+x,1/2-y,1/2+z

loop_
_atom_site_aniso_label
_atom_site_aniso_U_11
_atom_site_aniso_U_22
_atom_site_aniso_U_33
_atom_site_aniso_U_12
_atom_site_aniso_U_13
_atom_site_aniso_U_23
P(1) 0.0456(8) 0.0449(9) 0.0433(7) -0.0028(7) 0.0259(6) 0.0004(7)
Si(1) 0.058(1) 0.074(1) 0.081(1) -0.0052(9) 0.0457(10) -0.0030(10)
Si(2) 0.077(1) 0.091(1) 0.0469(10) 0.004(1) 0.0256(9) 0.0043(10)
Al(1) 0.087(1) 0.038(1) 0.076(1) -0.0055(9) 0.056(1) -0.0048(9)
O(1) 0.138(4) 0.049(2) 0.115(3) -0.011(2) 0.101(3) 0.000(2)
O(2) 0.113(3) 0.051(2) 0.088(3) -0.016(2) 0.076(3) -0.015(2)
O(3) 0.072(3) 0.082(3) 0.146(4) -0.004(3) 0.077(3) -0.002(3)
O(4) 0.091(3) 0.173(5) 0.052(3) 0.013(3) 0.013(2) 0.003(3)
C(1) 0.105(6) 0.095(6) 0.084(5) 0.020(5) 0.054(5) 0.004(4)
C(2) 0.169(8) 0.22(1) 0.157(8) 0.103(8) 0.085(7) -0.024(8)
C(3) 0.085(6) 0.179(9) 0.140(7) -0.005(6) 0.046(5) -0.035(7)
C(4) 0.181(9) 0.141(8) 0.127(7) 0.044(7) 0.057(7) 0.047(7)
C(5) 0.094(5) 0.072(5) 0.100(5) -0.023(4) 0.065(4) -0.025(4)
C(6) 0.168(8) 0.202(10) 0.171(8) -0.091(7) 0.113(7) -0.134(8)
C(7) 0.097(6) 0.162(9) 0.153(8) -0.027(6) 0.050(6) -0.040(7)
C(8) 0.188(9) 0.100(7) 0.22(1) -0.063(7) 0.125(8) -0.005(7)
C(9) 0.098(5) 0.153(7) 0.122(6) 0.005(5) 0.067(5) -0.035(6)
C(10) 0.160(8) 0.089(6) 0.214(9) -0.005(5) 0.126(7) 0.036(6)
C(11) 0.081(5) 0.192(9) 0.093(5) 0.003(5) 0.039(4) 0.004(6)
C(12) 0.132(7) 0.136(7) 0.122(6) -0.004(6) 0.068(5) -0.044(6)
C(13) 0.33(1) 0.102(7) 0.167(9) 0.040(8) 0.156(9) 0.044(7)
C(14) 0.088(6) 0.27(1) 0.109(6) -0.041(7) 0.038(5) -0.035(7)

loop_
_atom_site_label
_atom_site_fract_x
_atom_site_fract_y
_atom_site_fract_z
_atom_site_U_iso_or_equiv
_atom_site_thermal_displace_type
_atom_site_calc_flag
_atom_site_calc_attached_atom
P(1) 0.77304(7) -0.2359(1) -0.09475(7) 0.0426(4) Uij ? ?
Si(1) 0.91530(9) -0.2076(1) -0.09776(10) 0.0658(6) Uij ? ?
Si(2) 0.66626(9) -0.2165(2) -0.26317(9) 0.0729(6) Uij ? ?
Al(1) 0.7468(1) -0.4306(1) -0.01039(10) 0.0599(6) Uij ? ?
O(1) 0.7532(2) -0.3328(3) -0.0700(2) 0.083(2) Uij ? ?
O(2) 0.7805(2) -0.1450(3) -0.0472(2) 0.073(1) Uij ? ?
O(3) 0.8421(2) -0.2547(3) -0.0984(2) 0.090(2) Uij ? ?
O(4) 0.7177(2) -0.2092(4) -0.1731(2) 0.114(2) Uij ? ?
C(1) 0.8436(4) -0.4900(6) 0.0527(4) 0.091(3) Uij ? ?
C(2) 0.8709(5) -0.5467(8) 0.0047(5) 0.179(4) Uij ? ?
C(3) 0.8975(4) -0.4041(8) 0.0953(4) 0.138(4) Uij ? ?
C(4) 0.8439(5) -0.5663(7) 0.1100(5) 0.156(4) Uij ? ?
C(5) 0.6646(4) -0.5204(5) -0.0752(4) 0.081(2) Uij ? ?
C(6) 0.6735(5) -0.5664(8) -0.1392(5) 0.167(4) Uij ? ?
C(7) 0.5958(4) -0.4567(7) -0.1093(5) 0.141(4) Uij ? ?
C(8) 0.6533(5) -0.6102(7) -0.0321(5) 0.157(4) Uij ? ?
C(9) 0.9292(4) -0.2839(6) -0.1655(4) 0.118(3) Uij ? ?
C(10) 0.8988(4) -0.0698(6) -0.1256(5) 0.139(4) Uij ? ?
C(11) 0.9892(4) -0.2230(7) -0.0045(4) 0.123(3) Uij ? ?
C(12) 0.7092(4) -0.2950(7) -0.3053(4) 0.127(3) Uij ? ?
C(13) 0.6567(6) -0.0848(7) -0.2961(5) 0.185(5) Uij ? ?
C(14) 0.5818(4) -0.2730(9) -0.2782(4) 0.158(4) Uij ? ?
H(2a) 0.8404 -0.6059 -0.0191 0.2140 Uij ? ?
H(2b) 0.8746 -0.5035 -0.0288 0.2140 Uij ? ?
H(2c) 0.9201 -0.5795 0.0362 0.2140 Uij ? ?
H(3a) 0.9468 -0.4337 0.1275 0.1634 Uij ? ?
H(3b) 0.9010 -0.3582 0.0622 0.1634 Uij ? ?
H(3c) 0.8841 -0.3708 0.1283 0.1634 Uij ? ?
H(4a) 0.8274 -0.5347 0.1413 0.1925 Uij ? ?
H(4b) 0.8082 -0.6227 0.0822 0.1925 Uij ? ?
H(4c) 0.8881 -0.6024 0.1402 0.1925 Uij ? ?
H(6a) 0.6345 -0.6082 -0.1719 0.2014 Uij ? ?
H(6b) 0.6807 -0.5112 -0.1672 0.2014 Uij ? ?
H(6c) 0.7167 -0.6081 -0.1174 0.2014 Uij ? ?
H(7a) 0.5871 -0.4277 -0.0696 0.1684 Uij ? ?
H(7b) 0.5986 -0.3986 -0.1374 0.1684 Uij ? ?
H(7c) 0.5534 -0.4964 -0.1412 0.1684 Uij ? ?
H(8a) 0.6436 -0.5809 0.0058 0.1887 Uij ? ?
H(8b) 0.6101 -0.6504 -0.0654 0.1887 Uij ? ?
H(8c) 0.6927 -0.6522 -0.0129 0.1887 Uij ? ?
H(9a) 0.9312 -0.3594 -0.1545 0.1418 Uij ? ?
H(9b) 0.8848 -0.2797 -0.2163 0.1418 Uij ? ?
H(9c) 0.9678 -0.2658 -0.1718 0.1418 Uij ? ?
H(10a) 0.9361 -0.0339 -0.1277 0.1672 Uij ? ?
H(10b) 0.8552 -0.0614 -0.1766 0.1672 Uij ? ?
H(10c) 0.8839 -0.0283 -0.0937 0.1672 Uij ? ?
H(11a) 0.9979 -0.2949 0.0127 0.1456 Uij ? ?
H(11b) 1.0346 -0.1953 0.0028 0.1456 Uij ? ?
H(11c) 0.9801 -0.1860 0.0339 0.1456 Uij ? ?
H(12a) 0.7190 -0.3671 -0.2821 0.1811 Uij ? ?
H(12b) 0.6825 -0.3039 -0.3561 0.1811 Uij ? ?
H(12c) 0.7569 -0.2691 -0.2923 0.1811 Uij ? ?
H(13a) 0.6983 -0.0493 -0.2852 0.2204 Uij ? ?
H(13b) 0.6234 -0.0789 -0.3505 0.2204 Uij ? ?
H(13c) 0.6300 -0.0406 -0.2749 0.2204 Uij ? ?
H(14a) 0.5569 -0.2329 -0.2576 0.1900 Uij ? ?
H(14b) 0.5469 -0.2813 -0.3321 0.1900 Uij ? ?
H(14c) 0.5873 -0.3435 -0.2580 0.1900 Uij ? ?

loop_
_atom_type_symbol
_atom_type_oxidation_number
_atom_type_number_in_cell
_atom_type_scat_dispersion_real
_atom_type_scat_dispersion_imag
_atom_type_scat_source
C 0 112 0.003 0.002 'International Tables'
H 0 288 0.000 0.000 'International Tables'
Al 0 8 0.064 0.051 'International Tables'
P 0 8 0.102 0.094 'International Tables'
Si 0 16 0.082 0.070 'International Tables'
O 0 32 0.011 0.006 'International Tables'

loop_
_geom_angle_atom_site_label_1
_geom_angle_atom_site_label_2
_geom_angle_atom_site_label_3
_geom_angle
_geom_angle_site_symmetry_1
_geom_angle_site_symmetry_2
_geom_angle_site_symmetry_3
_geom_angle_publ_flag
O(1) P(1) O(2) 113.6(2) ? ? ? yes
O(1) P(1) O(3) 108.7(2) ? ? ? no
O(1) P(1) O(4) 110.6(3) ? ? ? no
O(2) P(1) O(3) 110.5(2) ? ? ? no
O(2) P(1) O(4) 107.7(3) ? ? ? no
O(3) P(1) O(4) 105.4(3) ? ? ? no
O(3) Si(1) C(9) 106.4(3) ? ? ? no
O(3) Si(1) C(10) 108.1(3) ? ? ? no
O(3) Si(1) C(11) 107.9(3) ? ? ? no
C(9) Si(1) C(10) 110.9(4) ? ? ? no
C(9) Si(1) C(11) 111.5(4) ? ? ? no
C(10) Si(1) C(11) 111.8(4) ? ? ? no
O(4) Si(2) C(12) 110.3(3) ? ? ? no
O(4) Si(2) C(13) 105.2(4) ? ? ? no
O(4) Si(2) C(14) 106.9(3) ? ? ? no
C(12) Si(2) C(13) 109.7(4) ? ? ? no
C(12) Si(2) C(14) 111.7(4) ? ? ? no
C(13) Si(2) C(14) 112.8(5) ? ? ? no
O(1) Al(1) O(2) 102.3(2) ? ? ? yes
O(1) Al(1) C(1) 108.8(3) ? ? ? no
O(1) Al(1) C(5) 106.2(3) ? ? ? no
O(2) Al(1) C(1) 109.4(2) ? ? ? no
O(2) Al(1) C(5) 107.1(2) ? ? ? no
C(1) Al(1) C(5) 121.3(3) ? ? ? no
P(1) O(1) Al(1) 160.9(3) ? ? ? yes
P(1) O(2) Al(1) 151.4(2) ? ? ? yes
P(1) O(3) Si(1) 149.2(3) ? ? ? no
P(1) O(4) Si(2) 161.4(4) ? ? ? no
Al(1) C(1) C(2) 110.6(5) ? ? ? no
Al(1) C(1) C(3) 110.7(5) ? ? ? no
Al(1) C(1) C(4) 111.9(5) ? ? ? no
C(2) C(1) C(3) 107.5(7) ? ? ? no
C(2) C(1) C(4) 108.6(7) ? ? ? no
C(3) C(1) C(4) 107.4(7) ? ? ? no
Al(1) C(5) C(6) 111.8(5) ? ? ? no
Al(1) C(5) C(7) 109.9(5) ? ? ? no
Al(1) C(5) C(8) 112.4(5) ? ? ? no
C(6) C(5) C(7) 107.2(7) ? ? ? no
C(6) C(5) C(8) 108.4(7) ? ? ? no
C(7) C(5) C(8) 106.9(6) ? ? ? no

loop_
_geom_bond_atom_site_label_1
_geom_bond_atom_site_label_2
_geom_bond_distance
_geom_bond_site_symmetry_1
_geom_bond_site_symmetry_2
_geom_bond_publ_flag
P(1) O(1) 1.471(4) ? ? yes
P(1) O(2) 1.469(4) ? ? yes
P(1) O(3) 1.508(4) ? ? no
P(1) O(4) 1.499(4) ? ? no
Si(1) O(3) 1.650(4) ? ? no
Si(1) C(9) 1.816(7) ? ? no
Si(1) C(10) 1.832(8) ? ? no
Si(1) C(11) 1.804(7) ? ? no
Si(2) O(4) 1.628(4) ? ? no
Si(2) C(12) 1.810(7) ? ? no
Si(2) C(13) 1.787(9) ? ? no
Si(2) C(14) 1.807(8) ? ? no
Al(1) O(1) 1.790(4) ? ? yes
Al(1) O(2) 1.805(4) ? ? yes
Al(1) C(1) 1.972(7) ? ? no
Al(1) C(5) 1.972(6) ? ? no
C(1) C(2) 1.524(9) ? ? no
C(1) C(3) 1.520(10) ? ? no
C(1) C(4) 1.517(10) ? ? no
C(5) C(6) 1.515(9) ? ? no
C(5) C(7) 1.511(10) ? ? no
C(5) C(8) 1.531(9) ? ? no
